data_4086576
loop_
_publ_author_name
'Nilakantan, Lakshmi'
'McMillin, David R.'
'Sharp, Paul R.'

_publ_section_title
;
 Emissive Biphenyl Cyclometalated Gold(III) Diethyl Dithiocarbamate
 Complexes
;
_journal_issue 14
_journal_name_full Organometallics
_journal_page_first 2339
_journal_paper_doi 10.1021/acs.organomet.6b00275
_journal_volume 35
_journal_year 2016
_chemical_formula_sum 'C17 H18 Au N S2'
_chemical_formula_weight 497.41
_space_group_IT_number 14
_symmetry_cell_setting monoclinic
_symmetry_Int_Tables_number 14
_symmetry_space_group_name_Hall '-P 2ybc'
_symmetry_space_group_name_H-M 'P 1 21/c 1'
_atom_sites_solution_hydrogens geom
_atom_sites_solution_primary direct
_atom_sites_solution_secondary difmap
_audit_creation_method SHELXL-97
_cell_angle_alpha 90.00
_cell_angle_beta 102.0310(10)
_cell_angle_gamma 90.00
_cell_formula_units_Z 8
_cell_length_a 17.0760(17)
_cell_length_b 15.3659(16)
_cell_length_c 13.1260(13)
_cell_measurement_reflns_used 9971
_cell_measurement_temperature 173(2)
_cell_measurement_theta_max 27.5
_cell_measurement_theta_min 2.4
_cell_volume 3368.5(6)
_computing_cell_refinement 'APEX2 (Bruker AXS, 2008)'
_computing_data_collection 'APEX2 (Bruker AXS, 2008)'
_computing_data_reduction 'APEX2 (Bruker AXS, 2008)'
_computing_molecular_graphics 'X-SEED, Barbour, 2001'
_computing_publication_material 'CIFTAB (Sheldrick, 1997)'
_computing_structure_refinement 'SHELXL-97 (Sheldrick, 1997)'
_computing_structure_solution 'SHELXS-97 (Sheldrick, 1997)'
_diffrn_ambient_temperature 173(2)
_diffrn_measured_fraction_theta_full 0.990
_diffrn_measured_fraction_theta_max 0.990
_diffrn_measurement_device_type 'Bruker APEXII CCD area detector'
_diffrn_measurement_method 'omega scans'
_diffrn_radiation_monochromator graphite
_diffrn_radiation_type MoK\a
_diffrn_radiation_wavelength 0.71073
_diffrn_reflns_av_R_equivalents 0.0331
_diffrn_reflns_av_sigmaI/netI 0.0254
_diffrn_reflns_limit_h_max 22
_diffrn_reflns_limit_h_min -22
_diffrn_reflns_limit_k_max 19
_diffrn_reflns_limit_k_min -19
_diffrn_reflns_limit_l_max 17
_diffrn_reflns_limit_l_min -17
_diffrn_reflns_number 38915
_diffrn_reflns_theta_full 27.49
_diffrn_reflns_theta_max 27.49
_diffrn_reflns_theta_min 1.22
_diffrn_source 'fine-focus sealed tube'
_diffrn_standards_decay_% 0.0
_exptl_absorpt_coefficient_mu 8.975
_exptl_absorpt_correction_T_max 0.47
_exptl_absorpt_correction_T_min 0.25
_exptl_absorpt_correction_type multi-scan
_exptl_absorpt_process_details
;
 Data were corrected for decay and absorption using the program SADABS 
 (Sheldrick, G. M. (2003). SADABS. Version 2.10. University of
 G\"ottingen, Germany).
;
_exptl_crystal_colour Colourless
_exptl_crystal_density_diffrn 1.962
_exptl_crystal_density_method 'not measured'
_exptl_crystal_description Needle
_exptl_crystal_F_000 1904
_exptl_crystal_size_max 0.35
_exptl_crystal_size_mid 0.15
_exptl_crystal_size_min 0.10
_refine_diff_density_max 0.698
_refine_diff_density_min -0.516
_refine_diff_density_rms 0.093
_refine_ls_extinction_method none
_refine_ls_goodness_of_fit_ref 1.021
_refine_ls_hydrogen_treatment constr
_refine_ls_matrix_type full
_refine_ls_number_parameters 383
_refine_ls_number_reflns 7643
_refine_ls_number_restraints 0
_refine_ls_restrained_S_all 1.021
_refine_ls_R_factor_all 0.0246
_refine_ls_R_factor_gt 0.0185
_refine_ls_shift/su_max 0.002
_refine_ls_shift/su_mean 0.000
_refine_ls_structure_factor_coef Fsqd
_refine_ls_weighting_details 'calc w=1/[\s^2^(Fo^2^)+(0.0154P)^2^+1.1182P] where P=(Fo^2^+2Fc^2^)/3'
_refine_ls_weighting_scheme calc
_refine_ls_wR_factor_gt 0.0378
_refine_ls_wR_factor_ref 0.0396
_reflns_number_gt 6716
_reflns_number_total 7643
_reflns_threshold_expression >2sigma(I)
_cod_data_source_file om6b00275_si_001.cif
_cod_data_source_block LAK32211
_cod_depositor_comments 'Adding full bibliography for 4086576--4086578.cif.'
_cod_original_sg_symbol_H-M 'P 21/c'
_cod_database_code 4086576

loop_
_symmetry_equiv_pos_as_xyz
'x, y, z'
'-x, y+1/2, -z+1/2'
'-x, -y, -z'
'x, -y-1/2, z-1/2'

loop_
_atom_site_label
_atom_site_type_symbol
_atom_site_fract_x
_atom_site_fract_y
_atom_site_fract_z
_atom_site_U_iso_or_equiv
_atom_site_adp_type
_atom_site_occupancy
_atom_site_symmetry_multiplicity
_atom_site_calc_flag
_atom_site_refinement_flags
Au1 Au 0.490798(6) 0.381742(7) 0.440792(8) 0.02331(3) Uani 1 1 d .
Au2 Au 0.016937(6) 0.578102(7) 0.599591(8) 0.02283(3) Uani 1 1 d .
S1 S 0.56159(4) 0.47822(5) 0.34902(6) 0.02715(16) Uani 1 1 d .
S2 S 0.39166(4) 0.47632(5) 0.34428(6) 0.02898(16) Uani 1 1 d .
S3 S 0.08992(4) 0.68442(5) 0.52417(6) 0.02830(16) Uani 1 1 d .
S4 S -0.08112(4) 0.67808(5) 0.51114(6) 0.02980(16) Uani 1 1 d .
N1 N 0.45911(15) 0.58915(15) 0.23112(19) 0.0286(5) Uani 1 1 d .
N2 N -0.01212(15) 0.79014(16) 0.39925(18) 0.0310(6) Uani 1 1 d .
C1 C 0.57963(17) 0.30477(18) 0.5195(2) 0.0253(6) Uani 1 1 d .
C2 C 0.66008(17) 0.31145(19) 0.5147(2) 0.0311(7) Uani 1 1 d .
H2 H 0.6768 0.3533 0.4705 0.037 Uiso 1 1 calc R
C3 C 0.71604(18) 0.2562(2) 0.5754(2) 0.0349(7) Uani 1 1 d .
H3 H 0.7710 0.2605 0.5722 0.042 Uiso 1 1 calc R
C4 C 0.69214(19) 0.1953(2) 0.6401(3) 0.0379(8) Uani 1 1 d .
H4 H 0.7306 0.1582 0.6813 0.045 Uiso 1 1 calc R
C5 C 0.61205(18) 0.18831(19) 0.6451(2) 0.0330(7) Uani 1 1 d .
H5 H 0.5958 0.1462 0.6895 0.040 Uiso 1 1 calc R
C6 C 0.55539(17) 0.24268(18) 0.5853(2) 0.0254(6) Uani 1 1 d .
C7 C 0.46817(17) 0.24325(18) 0.5833(2) 0.0264(6) Uani 1 1 d .
C8 C 0.42430(17) 0.30485(18) 0.5158(2) 0.0265(6) Uani 1 1 d .
C9 C 0.34218(18) 0.3114(2) 0.5077(3) 0.0364(7) Uani 1 1 d .
H9 H 0.3122 0.3532 0.4624 0.044 Uiso 1 1 calc R
C10 C 0.3041(2) 0.2567(2) 0.5662(3) 0.0447(9) Uani 1 1 d .
H10 H 0.2478 0.2609 0.5602 0.054 Uiso 1 1 calc R
C11 C 0.34720(19) 0.1963(2) 0.6327(3) 0.0401(8) Uani 1 1 d .
H11 H 0.3207 0.1598 0.6732 0.048 Uiso 1 1 calc R
C12 C 0.42871(18) 0.18876(19) 0.6406(2) 0.0322(7) Uani 1 1 d .
H12 H 0.4580 0.1461 0.6855 0.039 Uiso 1 1 calc R
C13 C 0.46925(17) 0.52429(17) 0.2977(2) 0.0242(6) Uani 1 1 d .
C14 C 0.52767(19) 0.62746(18) 0.1947(2) 0.0323(7) Uani 1 1 d .
H14A H 0.5751 0.6274 0.2527 0.039 Uiso 1 1 calc R
H14B H 0.5152 0.6887 0.1742 0.039 Uiso 1 1 calc R
C15 C 0.5476(2) 0.5787(2) 0.1032(2) 0.0391(8) Uani 1 1 d .
H15A H 0.5604 0.5181 0.1232 0.059 Uiso 1 1 calc R
H15B H 0.5938 0.6060 0.0827 0.059 Uiso 1 1 calc R
H15C H 0.5015 0.5804 0.0446 0.059 Uiso 1 1 calc R
C16 C 0.37749(19) 0.6234(2) 0.1886(3) 0.0401(8) Uani 1 1 d .
H16A H 0.3818 0.6838 0.1642 0.048 Uiso 1 1 calc R
H16B H 0.3470 0.6249 0.2450 0.048 Uiso 1 1 calc R
C17 C 0.3319(2) 0.5689(3) 0.0990(3) 0.0554(10) Uani 1 1 d .
H17A H 0.3596 0.5710 0.0407 0.083 Uiso 1 1 calc R
H17B H 0.2776 0.5920 0.0764 0.083 Uiso 1 1 calc R
H17C H 0.3291 0.5085 0.1219 0.083 Uiso 1 1 calc R
C18 C 0.10587(16) 0.49998(18) 0.6770(2) 0.0249(6) Uani 1 1 d .
C19 C 0.18587(18) 0.5082(2) 0.6759(2) 0.0347(7) Uani 1 1 d .
H19 H 0.2034 0.5526 0.6356 0.042 Uiso 1 1 calc R
C20 C 0.2413(2) 0.4512(2) 0.7342(3) 0.0456(9) Uani 1 1 d .
H20 H 0.2965 0.4568 0.7330 0.055 Uiso 1 1 calc R
C21 C 0.2164(2) 0.3864(2) 0.7937(3) 0.0446(9) Uani 1 1 d .
H21 H 0.2544 0.3481 0.8337 0.054 Uiso 1 1 calc R
C22 C 0.13567(19) 0.37773(19) 0.7948(2) 0.0331(7) Uani 1 1 d .
H22 H 0.1186 0.3332 0.8355 0.040 Uiso 1 1 calc R
C23 C 0.07961(18) 0.43390(18) 0.7366(2) 0.0261(6) Uani 1 1 d .
C24 C -0.00766(17) 0.43093(18) 0.7293(2) 0.0254(6) Uani 1 1 d .
C25 C -0.05113(17) 0.49421(18) 0.6638(2) 0.0257(6) Uani 1 1 d .
C26 C -0.13382(17) 0.49612(19) 0.6475(2) 0.0302(7) Uani 1 1 d .
H26 H -0.1632 0.5389 0.6030 0.036 Uiso 1 1 calc R
C27 C -0.17369(19) 0.4352(2) 0.6963(3) 0.0354(7) Uani 1 1 d .
H27 H -0.2305 0.4364 0.6849 0.042 Uiso 1 1 calc R
C28 C -0.13156(19) 0.3733(2) 0.7611(2) 0.0346(7) Uani 1 1 d .
H28 H -0.1595 0.3322 0.7943 0.041 Uiso 1 1 calc R
C29 C -0.04896(18) 0.37046(18) 0.7784(2) 0.0299(7) Uani 1 1 d .
H29 H -0.0202 0.3276 0.8235 0.036 Uiso 1 1 calc R
C30 C -0.00266(17) 0.72770(18) 0.4687(2) 0.0261(6) Uani 1 1 d .
C31 C 0.05725(19) 0.8297(2) 0.3658(2) 0.0355(7) Uani 1 1 d .
H31A H 0.0395 0.8522 0.2940 0.043 Uiso 1 1 calc R
H31B H 0.0978 0.7840 0.3641 0.043 Uiso 1 1 calc R
C32 C 0.0960(2) 0.9029(2) 0.4351(3) 0.0464(9) Uani 1 1 d .
H32A H 0.0567 0.9492 0.4362 0.070 Uiso 1 1 calc R
H32B H 0.1411 0.9262 0.4081 0.070 Uiso 1 1 calc R
H32C H 0.1154 0.8809 0.5059 0.070 Uiso 1 1 calc R
C33 C -0.0936(2) 0.8223(2) 0.3496(3) 0.0413(8) Uani 1 1 d .
H33A H -0.0944 0.8375 0.2761 0.050 Uiso 1 1 calc R
H33B H -0.1329 0.7750 0.3500 0.050 Uiso 1 1 calc R
C34 C -0.1179(2) 0.8997(2) 0.4036(3) 0.0562(10) Uani 1 1 d .
H34A H -0.1162 0.8853 0.4767 0.084 Uiso 1 1 calc R
H34B H -0.1725 0.9168 0.3699 0.084 Uiso 1 1 calc R
H34C H -0.0811 0.9479 0.3996 0.084 Uiso 1 1 calc R

loop_
_atom_site_aniso_label
_atom_site_aniso_U_11
_atom_site_aniso_U_22
_atom_site_aniso_U_33
_atom_site_aniso_U_23
_atom_site_aniso_U_13
_atom_site_aniso_U_12
Au1 0.03011(6) 0.01880(6) 0.02083(6) 0.00078(4) 0.00484(4) 0.00023(4)
Au2 0.03073(6) 0.01822(6) 0.01990(6) -0.00063(4) 0.00608(4) -0.00076(4)
S1 0.0319(4) 0.0241(4) 0.0251(4) 0.0034(3) 0.0052(3) -0.0001(3)
S2 0.0332(4) 0.0256(4) 0.0287(4) 0.0042(3) 0.0077(3) 0.0036(3)
S3 0.0330(4) 0.0244(4) 0.0283(4) 0.0041(3) 0.0081(3) 0.0007(3)
S4 0.0320(4) 0.0257(4) 0.0319(4) 0.0050(3) 0.0072(3) 0.0012(3)
N1 0.0371(14) 0.0233(13) 0.0254(14) 0.0045(10) 0.0064(11) 0.0033(11)
N2 0.0366(14) 0.0293(14) 0.0267(14) 0.0073(11) 0.0056(11) 0.0018(11)
C1 0.0294(15) 0.0197(14) 0.0249(15) -0.0040(12) 0.0014(12) 0.0003(12)
C2 0.0341(16) 0.0279(16) 0.0310(17) -0.0002(13) 0.0059(13) -0.0031(13)
C3 0.0288(16) 0.0317(17) 0.0428(19) 0.0017(14) 0.0037(14) 0.0014(13)
C4 0.0365(18) 0.0315(17) 0.042(2) 0.0072(15) -0.0011(15) 0.0058(14)
C5 0.0390(18) 0.0251(16) 0.0340(18) 0.0084(13) 0.0054(14) 0.0023(13)
C6 0.0300(15) 0.0216(15) 0.0239(15) -0.0033(12) 0.0038(12) -0.0018(12)
C7 0.0326(16) 0.0205(14) 0.0259(15) -0.0036(12) 0.0053(12) -0.0016(12)
C8 0.0318(16) 0.0220(15) 0.0256(15) -0.0009(12) 0.0056(12) -0.0033(12)
C9 0.0353(17) 0.0327(18) 0.0398(19) 0.0083(15) 0.0049(14) 0.0037(14)
C10 0.0331(18) 0.047(2) 0.056(2) 0.0134(18) 0.0149(16) 0.0010(15)
C11 0.0412(19) 0.0371(19) 0.044(2) 0.0098(16) 0.0144(16) -0.0039(15)
C12 0.0362(17) 0.0247(16) 0.0353(18) 0.0054(13) 0.0064(14) -0.0007(13)
C13 0.0326(15) 0.0204(14) 0.0189(14) -0.0039(11) 0.0039(12) -0.0009(12)
C14 0.0440(18) 0.0205(15) 0.0334(18) 0.0068(13) 0.0105(14) -0.0004(13)
C15 0.0457(19) 0.043(2) 0.0297(18) 0.0066(15) 0.0109(15) 0.0016(16)
C16 0.0412(19) 0.0324(19) 0.046(2) 0.0179(15) 0.0089(16) 0.0099(15)
C17 0.050(2) 0.069(3) 0.041(2) 0.0124(19) -0.0057(18) 0.003(2)
C18 0.0309(15) 0.0218(14) 0.0214(15) -0.0032(11) 0.0040(12) 0.0014(12)
C19 0.0361(17) 0.0318(17) 0.0372(19) 0.0075(14) 0.0095(14) -0.0012(14)
C20 0.0317(18) 0.046(2) 0.059(2) 0.0135(18) 0.0085(16) 0.0041(16)
C21 0.0383(19) 0.039(2) 0.054(2) 0.0134(17) 0.0036(17) 0.0085(15)
C22 0.0408(18) 0.0239(16) 0.0343(18) 0.0066(13) 0.0069(14) 0.0016(13)
C23 0.0344(16) 0.0231(15) 0.0211(15) -0.0034(12) 0.0064(12) -0.0029(12)
C24 0.0335(16) 0.0217(15) 0.0211(15) -0.0044(11) 0.0055(12) -0.0016(12)
C25 0.0341(16) 0.0203(14) 0.0233(15) -0.0013(12) 0.0073(12) -0.0065(12)
C26 0.0337(16) 0.0236(15) 0.0336(17) -0.0012(13) 0.0075(13) -0.0006(13)
C27 0.0334(17) 0.0342(18) 0.0403(19) -0.0059(14) 0.0116(14) -0.0057(14)
C28 0.0414(18) 0.0308(18) 0.0340(18) -0.0015(14) 0.0137(15) -0.0095(14)
C29 0.0430(18) 0.0215(15) 0.0257(16) 0.0013(12) 0.0081(13) -0.0021(13)
C30 0.0334(16) 0.0231(15) 0.0224(15) -0.0006(12) 0.0072(12) 0.0010(12)
C31 0.0432(18) 0.0347(18) 0.0298(17) 0.0112(14) 0.0104(14) -0.0005(14)
C32 0.054(2) 0.037(2) 0.048(2) 0.0056(17) 0.0096(18) -0.0097(17)
C33 0.048(2) 0.0352(19) 0.041(2) 0.0128(15) 0.0084(16) 0.0036(16)
C34 0.065(3) 0.050(2) 0.053(3) 0.0081(19) 0.012(2) 0.012(2)

loop_
_atom_type_symbol
_atom_type_description
_atom_type_scat_dispersion_real
_atom_type_scat_dispersion_imag
_atom_type_scat_source
C C 0.0033 0.0016 'International Tables Vol C Tables 4.2.6.8 and 6.1.1.4'
H H 0.0000 0.0000 'International Tables Vol C Tables 4.2.6.8 and 6.1.1.4'
N N 0.0061 0.0033 'International Tables Vol C Tables 4.2.6.8 and 6.1.1.4'
S S 0.1246 0.1234 'International Tables Vol C Tables 4.2.6.8 and 6.1.1.4'
Au Au -2.0133 8.8022 'International Tables Vol C Tables 4.2.6.8 and 6.1.1.4'

loop_
_geom_angle_atom_site_label_1
_geom_angle_atom_site_label_2
_geom_angle_atom_site_label_3
_geom_angle
C1 Au1 C8 81.26(11)
C1 Au1 S2 176.88(8)
C8 Au1 S2 101.86(8)
C1 Au1 S1 102.42(8)
C8 Au1 S1 176.26(8)
S2 Au1 S1 74.46(3)
C25 Au2 C18 81.39(11)
C25 Au2 S4 101.89(8)
C18 Au2 S4 176.02(8)
C25 Au2 S3 175.96(8)
C18 Au2 S3 102.17(8)
S4 Au2 S3 74.47(3)
C13 S1 Au1 86.25(10)
C13 S2 Au1 86.36(10)
C30 S3 Au2 85.83(10)
C30 S4 Au2 85.90(10)
C13 N1 C14 121.0(2)
C13 N1 C16 120.1(3)
C14 N1 C16 118.8(2)
C30 N2 C31 121.2(2)
C30 N2 C33 121.0(3)
C31 N2 C33 117.8(2)
C2 C1 C6 119.8(3)
C2 C1 Au1 125.1(2)
C6 C1 Au1 115.1(2)
C1 C2 C3 119.6(3)
C4 C3 C2 120.5(3)
C3 C4 C5 120.2(3)
C4 C5 C6 120.2(3)
C5 C6 C1 119.7(3)
C5 C6 C7 126.3(3)
C1 C6 C7 114.1(2)
C12 C7 C8 119.5(3)
C12 C7 C6 125.8(3)
C8 C7 C6 114.7(2)
C9 C8 C7 119.7(3)
C9 C8 Au1 125.4(2)
C7 C8 Au1 114.8(2)
C10 C9 C8 119.8(3)
C11 C10 C9 120.5(3)
C10 C11 C12 120.2(3)
C11 C12 C7 120.2(3)
N1 C13 S1 123.5(2)
N1 C13 S2 123.5(2)
S1 C13 S2 112.92(15)
N1 C14 C15 112.6(2)
N1 C16 C17 112.6(3)
C19 C18 C23 120.2(3)
C19 C18 Au2 125.5(2)
C23 C18 Au2 114.3(2)
C18 C19 C20 120.0(3)
C21 C20 C19 120.4(3)
C20 C21 C22 119.9(3)
C21 C22 C23 120.3(3)
C22 C23 C18 119.2(3)
C22 C23 C24 125.9(3)
C18 C23 C24 114.8(3)
C29 C24 C25 119.2(3)
C29 C24 C23 126.1(3)
C25 C24 C23 114.7(2)
C26 C25 C24 120.1(3)
C26 C25 Au2 125.1(2)
C24 C25 Au2 114.7(2)
C25 C26 C27 119.8(3)
C28 C27 C26 120.5(3)
C27 C28 C29 120.5(3)
C28 C29 C24 119.8(3)
N2 C30 S3 122.9(2)
N2 C30 S4 123.7(2)
S3 C30 S4 113.33(16)
N2 C31 C32 113.9(3)
C34 C33 N2 112.6(3)

loop_
_geom_bond_atom_site_label_1
_geom_bond_atom_site_label_2
_geom_bond_distance
Au1 C1 2.028(3)
Au1 C8 2.030(3)
Au1 S2 2.3851(7)
Au1 S1 2.3911(7)
Au2 C25 2.033(3)
Au2 C18 2.034(3)
Au2 S4 2.3877(8)
Au2 S3 2.3909(7)
S1 C13 1.732(3)
S2 C13 1.735(3)
S3 C30 1.730(3)
S4 C30 1.731(3)
N1 C13 1.313(3)
N1 C14 1.476(4)
N1 C16 1.485(4)
N2 C30 1.310(4)
N2 C31 1.477(4)
N2 C33 1.492(4)
C1 C2 1.392(4)
C1 C6 1.406(4)
C2 C3 1.397(4)
C3 C4 1.380(4)
C4 C5 1.387(4)
C5 C6 1.390(4)
C6 C7 1.484(4)
C7 C12 1.391(4)
C7 C8 1.402(4)
C8 C9 1.388(4)
C9 C10 1.388(4)
C10 C11 1.377(4)
C11 C12 1.379(4)
C14 C15 1.513(4)
C16 C17 1.521(5)
C18 C19 1.375(4)
C18 C23 1.411(4)
C19 C20 1.395(4)
C20 C21 1.386(5)
C21 C22 1.387(4)
C22 C23 1.393(4)
C23 C24 1.474(4)
C24 C29 1.402(4)
C24 C25 1.403(4)
C25 C26 1.384(4)
C26 C27 1.390(4)
C27 C28 1.375(4)
C28 C29 1.382(4)
C31 C32 1.509(4)
C33 C34 1.487(5)
